data_1568333
loop_
_publ_author_name
'Huang, Xin-Da'
'Hong, Ben-Kun'
'Wen, Ge-Hua'
'Li, Shu-Hua'
'Zheng, Li-Min'

_publ_section_title
;
 Photo-controllable heterostructured crystals of metal-organic frameworks
 <i>via</i> reversible photocycloaddition.
;
_journal_issue 7
_journal_name_full 'Chemical science'
_journal_page_first 1852
_journal_page_last 1860
_journal_paper_doi 10.1039/d2sc06732c
_journal_volume 14
_journal_year 2023
_chemical_formula_moiety 'C57 H63 Dy N3 O18 P3, (C19 H21 O3 P)'
_chemical_formula_sum 'C76 H84 Dy N3 O21 P4'
_chemical_formula_weight 1661.84
_chemical_name_systematic '[Dy(NO3)3(depma2)1.5].(depma2)0.5'
_chemical_properties_physical Heat-sensitive,Light-sensitive,Photo-sensitive
_space_group_crystal_system triclinic
_space_group_IT_number 2
_space_group_name_Hall '-P 1'
_space_group_name_H-M_alt 'P -1'
_atom_sites_solution_hydrogens geom
_audit_creation_method SHELXL-2018/3
_audit_update_record
;
2022-10-20 deposited with the CCDC.	2023-01-27 downloaded from the CCDC.
;
_cell_angle_alpha 90.470(6)
_cell_angle_beta 97.255(4)
_cell_angle_gamma 93.184(6)
_cell_formula_units_Z 2
_cell_length_a 12.0168(18)
_cell_length_b 13.485(2)
_cell_length_c 23.445(3)
_cell_measurement_reflns_used 9989
_cell_measurement_temperature 193(2)
_cell_measurement_theta_max 27.065
_cell_measurement_theta_min 2.2185
_cell_volume 3762.5(9)
_computing_cell_refinement 'Bruker SAINT'
_computing_data_collection 'Bruker APEX3'
_computing_data_reduction 'Bruker SAINT'
_computing_molecular_graphics 'Bruker SHELXTL'
_computing_publication_material 'Bruker SHELXTL'
_computing_structure_refinement 'SHELXL-2018/3 (Sheldrick, 2018)'
_computing_structure_solution 'SHELXT 2014/4 (Sheldrick, 2014)'
_diffrn_ambient_temperature 193(2)
_diffrn_measured_fraction_theta_full 0.993
_diffrn_measured_fraction_theta_max 0.987
_diffrn_measurement_device_type 'Bruker D8 Venture'
_diffrn_radiation_type MoK\a
_diffrn_radiation_wavelength 0.71073
_diffrn_reflns_av_R_equivalents 0.0624
_diffrn_reflns_av_unetI/netI 0.0932
_diffrn_reflns_Laue_measured_fraction_full 0.993
_diffrn_reflns_Laue_measured_fraction_max 0.987
_diffrn_reflns_limit_h_max 15
_diffrn_reflns_limit_h_min -14
_diffrn_reflns_limit_k_max 17
_diffrn_reflns_limit_k_min -13
_diffrn_reflns_limit_l_max 30
_diffrn_reflns_limit_l_min -30
_diffrn_reflns_number 34654
_diffrn_reflns_point_group_measured_fraction_full 0.993
_diffrn_reflns_point_group_measured_fraction_max 0.987
_diffrn_reflns_theta_full 25.242
_diffrn_reflns_theta_max 27.214
_diffrn_reflns_theta_min 2.218
_exptl_absorpt_coefficient_mu 1.154
_exptl_absorpt_correction_T_max 0.893
_exptl_absorpt_correction_T_min 0.630
_exptl_absorpt_correction_type multi-scan
_exptl_absorpt_process_details 'SADABS 2016/2'
_exptl_crystal_colour colorless
_exptl_crystal_density_diffrn 1.467
_exptl_crystal_description rod
_exptl_crystal_F_000 1710
_exptl_crystal_preparation Luminescent,mechanical
_exptl_crystal_recrystallization_method desolvation
_exptl_crystal_size_max 0.400
_exptl_crystal_size_mid 0.120
_exptl_crystal_size_min 0.100
_refine_diff_density_max 2.269
_refine_diff_density_min -1.491
_refine_diff_density_rms 0.136
_refine_ls_extinction_method none
_refine_ls_goodness_of_fit_ref 1.072
_refine_ls_hydrogen_treatment constr
_refine_ls_matrix_type full
_refine_ls_number_parameters 1039
_refine_ls_number_reflns 16588
_refine_ls_number_restraints 917
_refine_ls_restrained_S_all 1.126
_refine_ls_R_factor_all 0.0921
_refine_ls_R_factor_gt 0.0690
_refine_ls_shift/su_max 0.001
_refine_ls_shift/su_mean 0.000
_refine_ls_structure_factor_coef Fsqd
_refine_ls_weighting_details 'w=1/[\s^2^(Fo^2^)+(0.0958P)^2^+5.6042P] where P=(Fo^2^+2Fc^2^)/3'
_refine_ls_weighting_scheme calc
_refine_ls_wR_factor_gt 0.1765
_refine_ls_wR_factor_ref 0.1954
_reflns_Friedel_coverage 0.000
_reflns_number_gt 12746
_reflns_number_total 16588
_reflns_threshold_expression 'I > 2\s(I)'
_cod_data_source_file d2sc06732c8.cif
_cod_data_source_block 2
_cod_depositor_comments 'Adding full bibliography for 1568332--1568335.cif.'
_cod_original_cell_volume 3762.6(10)
_cod_database_code 1568333
_shelx_shelxl_version_number 2018/3
_shelx_space_group_comment
;
The symmetry employed for this shelxl refinement is uniquely defined
by the following loop, which should always be used as a source of
symmetry information in preference to the above space-group names.
They are only intended as comments.
;
_shelx_estimated_absorpt_t_min 0.655
_shelx_estimated_absorpt_t_max 0.893

loop_
_space_group_symop_operation_xyz
'x, y, z'
'-x, -y, -z'

loop_
_atom_site_label
_atom_site_type_symbol
_atom_site_fract_x
_atom_site_fract_y
_atom_site_fract_z
_atom_site_U_iso_or_equiv
_atom_site_adp_type
_atom_site_occupancy
_atom_site_site_symmetry_order
_atom_site_calc_flag
_atom_site_refinement_flags_posn
_atom_site_refinement_flags_adp
_atom_site_refinement_flags_occupancy
_atom_site_disorder_assembly
_atom_site_disorder_group
Dy1 Dy 0.70264(2) 0.82103(2) 0.25113(2) 0.03050(10) Uani 1 1 d . . . . .
P1 P 0.76179(13) 0.63974(13) 0.13744(6) 0.0333(3) Uani 1 1 d . U . . .
P2 P 0.90413(14) 0.98772(15) 0.18226(6) 0.0401(4) Uani 1 1 d . U . . .
P3 P 0.55547(18) 1.02412(16) 0.31035(7) 0.0488(4) Uani 1 1 d . U . . .
C1 C 0.6733(4) 0.6565(5) 0.0708(2) 0.0292(10) Uani 1 1 d . U . . .
H1A H 0.625077 0.711903 0.076732 0.035 Uiso 1 1 calc R U . . .
H1B H 0.722713 0.678755 0.042041 0.035 Uiso 1 1 calc R U . . .
C2 C 0.5954(4) 0.5682(5) 0.0433(2) 0.0275(9) Uani 1 1 d . U . . .
C3 C 0.6607(4) 0.4825(5) 0.0254(2) 0.0302(9) Uani 1 1 d . U . . .
C4 C 0.7762(5) 0.4899(5) 0.0219(3) 0.0386(12) Uani 1 1 d . U . . .
H4 H 0.818219 0.550943 0.031009 0.046 Uiso 1 1 calc R U . . .
C5 C 0.8292(5) 0.4080(6) 0.0050(3) 0.0496(13) Uani 1 1 d . U . . .
H5 H 0.907876 0.413168 0.003119 0.059 Uiso 1 1 calc R U . . .
C6 C 0.7703(6) 0.3199(6) -0.0091(4) 0.0540(14) Uani 1 1 d . U . . .
H6 H 0.807693 0.264139 -0.020397 0.065 Uiso 1 1 calc R U . . .
C7 C 0.6556(5) 0.3123(6) -0.0068(3) 0.0461(13) Uani 1 1 d . U . . .
H7 H 0.614087 0.251294 -0.016823 0.055 Uiso 1 1 calc R U . . .
C8 C 0.6015(5) 0.3932(5) 0.0102(3) 0.0341(10) Uani 1 1 d . U . . .
C9 C 0.4767(4) 0.3873(5) 0.0136(2) 0.0297(10) Uani 1 1 d . U . . .
H9 H 0.452257 0.315548 0.016052 0.036 Uiso 1 1 calc R U . . .
C10 C 0.4568(5) 0.4376(5) 0.0685(2) 0.0332(10) Uani 1 1 d . U . . .
C11 C 0.3819(6) 0.3971(6) 0.1035(3) 0.0439(13) Uani 1 1 d . U . . .
H11 H 0.344663 0.334140 0.093730 0.053 Uiso 1 1 calc R U . . .
C12 C 0.3606(6) 0.4466(6) 0.1520(3) 0.0543(14) Uani 1 1 d . U . . .
H12 H 0.310225 0.417365 0.176013 0.065 Uiso 1 1 calc R U . . .
C13 C 0.4134(6) 0.5399(6) 0.1658(3) 0.0561(14) Uani 1 1 d . U . . .
H13 H 0.396531 0.576237 0.198190 0.067 Uiso 1 1 calc R U . . .
C14 C 0.4898(6) 0.5785(6) 0.1321(3) 0.0456(13) Uani 1 1 d . U . . .
H14 H 0.527652 0.641032 0.142299 0.055 Uiso 1 1 calc R U . . .
C15 C 0.5136(5) 0.5286(5) 0.0833(2) 0.0321(10) Uani 1 1 d . U . . .
C16 C 0.7190(8) 0.4886(7) 0.2057(3) 0.0641(17) Uani 1 1 d . U . . .
H16A H 0.680461 0.422402 0.196878 0.077 Uiso 1 1 calc R U . . .
H16B H 0.664081 0.532860 0.218845 0.077 Uiso 1 1 calc R U . . .
C17 C 0.8135(11) 0.4797(9) 0.2517(5) 0.105(3) Uani 1 1 d . U . . .
H17A H 0.866762 0.434382 0.239075 0.158 Uiso 1 1 calc R U . . .
H17B H 0.784864 0.453597 0.286311 0.158 Uiso 1 1 calc R U . . .
H17C H 0.851523 0.545240 0.260462 0.158 Uiso 1 1 calc R U . . .
C18 C 0.9796(6) 0.6486(7) 0.1641(4) 0.0635(17) Uani 1 1 d . U . . .
H18A H 1.010758 0.713819 0.180242 0.076 Uiso 1 1 calc R U . . .
H18B H 0.955465 0.608167 0.195866 0.076 Uiso 1 1 calc R U . . .
C19 C 1.0621(9) 0.6009(12) 0.1394(5) 0.120(3) Uani 1 1 d . U . . .
H19A H 1.032576 0.534665 0.125516 0.179 Uiso 1 1 calc R U . . .
H19B H 1.127872 0.594687 0.168169 0.179 Uiso 1 1 calc R U . . .
H19C H 1.084006 0.639836 0.107050 0.179 Uiso 1 1 calc R U . . .
C20 C 0.9782(5) 0.9358(5) 0.1281(2) 0.0338(10) Uani 1 1 d . U . . .
H20A H 1.058095 0.935266 0.144711 0.041 Uiso 1 1 calc R U . . .
H20B H 0.950211 0.865548 0.122474 0.041 Uiso 1 1 calc R U . . .
C21 C 0.9761(4) 0.9809(5) 0.0678(2) 0.0298(10) Uani 1 1 d . U . . .
C22 C 0.8581(4) 0.9791(5) 0.0349(2) 0.0283(9) Uani 1 1 d . U . . .
C23 C 0.7664(4) 0.9263(5) 0.0522(2) 0.0317(11) Uani 1 1 d . U . . .
H23 H 0.775825 0.888120 0.086204 0.038 Uiso 1 1 calc R U . . .
C24 C 0.6614(5) 0.9284(5) 0.0207(3) 0.0379(12) Uani 1 1 d . U . . .
H24 H 0.598929 0.892488 0.033245 0.045 Uiso 1 1 calc R U . . .
C25 C 0.6473(5) 0.9832(5) -0.0295(3) 0.0407(12) Uani 1 1 d . U . . .
H25 H 0.575184 0.985669 -0.051127 0.049 Uiso 1 1 calc R U . . .
C26 C 0.7395(5) 1.0339(5) -0.0474(3) 0.0372(11) Uani 1 1 d . U . . .
H26 H 0.730890 1.070241 -0.082085 0.045 Uiso 1 1 calc R U . . .
C27 C 0.8437(4) 1.0324(5) -0.0155(2) 0.0310(10) Uani 1 1 d . U . . .
C28 C 0.9453(4) 1.0876(5) -0.0340(2) 0.0303(10) Uani 1 1 d . U . . .
H28 H 0.917094 1.139904 -0.061247 0.036 Uiso 1 1 calc R U . . .
C29 C 1.0092(4) 1.1403(5) 0.0177(2) 0.0305(9) Uani 1 1 d . U . . .
C30 C 1.0507(5) 1.2374(5) 0.0154(3) 0.0362(11) Uani 1 1 d . U . . .
H30 H 1.039508 1.272288 -0.019715 0.043 Uiso 1 1 calc R U . . .
C31 C 1.1087(5) 1.2848(6) 0.0641(3) 0.0439(12) Uani 1 1 d . U . . .
H31 H 1.136659 1.351895 0.062650 0.053 Uiso 1 1 calc R U . . .
C32 C 1.1248(5) 1.2328(6) 0.1143(3) 0.0446(13) Uani 1 1 d . U . . .
H32 H 1.164653 1.264162 0.147826 0.054 Uiso 1 1 calc R U . . .
C33 C 1.0839(5) 1.1360(5) 0.1167(3) 0.0383(11) Uani 1 1 d . U . . .
H33 H 1.096771 1.101357 0.151814 0.046 Uiso 1 1 calc R U . . .
C34 C 1.0246(4) 1.0878(5) 0.0691(2) 0.0300(9) Uani 1 1 d . U . . .
C35 C 1.0031(8) 1.0652(8) 0.2803(3) 0.0735(19) Uani 1 1 d . U . . .
H35A H 0.937503 1.040836 0.298899 0.088 Uiso 1 1 calc R U . . .
H35B H 0.994261 1.136160 0.271301 0.088 Uiso 1 1 calc R U . . .
C36 C 1.1042(10) 1.0560(10) 0.3196(5) 0.106(3) Uani 1 1 d . U . . .
H36A H 1.102433 0.990369 0.337235 0.160 Uiso 1 1 calc R U . . .
H36B H 1.109305 1.107563 0.349660 0.160 Uiso 1 1 calc R U . . .
H36C H 1.169667 1.063747 0.298643 0.160 Uiso 1 1 calc R U . . .
C37 C 0.7383(8) 1.1064(8) 0.1600(4) 0.0766(19) Uani 1 1 d . U . . .
H37A H 0.690471 1.045159 0.149581 0.092 Uiso 1 1 calc R U . . .
H37B H 0.724809 1.128051 0.198851 0.092 Uiso 1 1 calc R U . . .
C38 C 0.7070(12) 1.1812(11) 0.1203(6) 0.120(4) Uani 1 1 d . U . . .
H38A H 0.742880 1.245182 0.134575 0.180 Uiso 1 1 calc R U . . .
H38B H 0.625163 1.185146 0.115703 0.180 Uiso 1 1 calc R U . . .
H38C H 0.731176 1.165114 0.083097 0.180 Uiso 1 1 calc R U . . .
C39 C 0.4958(6) 0.9597(5) 0.3668(2) 0.0413(8) Uani 1 1 d . U . . .
H39A H 0.414040 0.951154 0.354019 0.050 Uiso 1 1 calc R U . . .
H39B H 0.524757 0.892408 0.367466 0.050 Uiso 1 1 calc R U . . .
C40 C 0.5080(5) 0.9957(5) 0.4293(2) 0.0346(7) Uani 1 1 d . U . . .
C41 C 0.6306(5) 1.0119(5) 0.4570(3) 0.0347(8) Uani 1 1 d . U . . .
C42 C 0.7193(5) 0.9748(5) 0.4333(3) 0.0383(9) Uani 1 1 d . U . . .
H42 H 0.705125 0.939230 0.397756 0.046 Uiso 1 1 calc R U . . .
C43 C 0.8275(5) 0.9879(6) 0.4600(3) 0.0428(10) Uani 1 1 d . U . . .
H43 H 0.887767 0.961705 0.443246 0.051 Uiso 1 1 calc R U . . .
C44 C 0.8476(5) 1.0408(6) 0.5124(3) 0.0441(10) Uani 1 1 d . U . . .
H44 H 0.922177 1.051550 0.531253 0.053 Uiso 1 1 calc R U . . .
C45 C 0.7582(5) 1.0775(5) 0.5368(3) 0.0408(9) Uani 1 1 d . U . . .
H45 H 0.771765 1.113737 0.572130 0.049 Uiso 1 1 calc R U . . .
C46 C 0.6501(5) 1.0613(5) 0.5097(3) 0.0351(8) Uani 1 1 d . U . . .
C47 C 0.5514(4) 1.0931(5) 0.5370(2) 0.0334(8) Uani 1 1 d . U . . .
H47 H 0.579857 1.146158 0.566116 0.040 Uiso 1 1 calc R U . . .
C48 C 0.4705(5) 1.1395(5) 0.4920(2) 0.0342(8) Uani 1 1 d . U . . .
C49 C 0.4156(5) 1.2241(5) 0.5036(3) 0.0384(9) Uani 1 1 d . U . . .
H49 H 0.431036 1.255949 0.540305 0.046 Uiso 1 1 calc R U . . .
C50 C 0.3390(5) 1.2617(5) 0.4620(3) 0.0424(9) Uani 1 1 d . U . . .
H50 H 0.300705 1.318988 0.470049 0.051 Uiso 1 1 calc R U . . .
C51 C 0.3177(5) 1.2160(5) 0.4084(3) 0.0439(10) Uani 1 1 d . U . . .
H51 H 0.265648 1.242682 0.379491 0.053 Uiso 1 1 calc R U . . .
C52 C 0.3719(5) 1.1314(5) 0.3967(3) 0.0409(9) Uani 1 1 d . U . . .
H52 H 0.355946 1.100463 0.359785 0.049 Uiso 1 1 calc R U . . .
C53 C 0.4484(5) 1.0917(5) 0.4376(3) 0.0351(8) Uani 1 1 d . U . . .
C54 C 0.6925(10) 1.1647(8) 0.3427(5) 0.0853(14) Uani 1 1 d D U . . .
H54A H 0.746172 1.124778 0.325049 0.102 Uiso 1 1 calc R U . . .
H54B H 0.714387 1.167284 0.384872 0.102 Uiso 1 1 calc R U . . .
C55 C 0.6921(11) 1.2667(8) 0.3190(5) 0.106(2) Uani 1 1 d D U . . .
H55A H 0.745243 1.272935 0.290598 0.159 Uiso 1 1 calc R U . . .
H55B H 0.714265 1.315304 0.350222 0.159 Uiso 1 1 calc R U . . .
H55C H 0.616434 1.279060 0.300490 0.159 Uiso 1 1 calc R U . . .
C56 C 0.4475(9) 1.0815(8) 0.2142(4) 0.0815(14) Uani 1 1 d D U . . .
H56A H 0.426877 1.028077 0.184985 0.098 Uiso 1 1 calc R U . . .
H56B H 0.525504 1.106408 0.211060 0.098 Uiso 1 1 calc R U . . .
C57 C 0.3739(10) 1.1608(9) 0.2025(5) 0.104(2) Uani 1 1 d D U . . .
H57A H 0.296990 1.133098 0.191266 0.156 Uiso 1 1 calc R U . . .
H57B H 0.398057 1.200885 0.171163 0.156 Uiso 1 1 calc R U . . .
H57C H 0.376094 1.202559 0.237072 0.156 Uiso 1 1 calc R U . . .
C59 C 0.0411(8) 0.5341(6) 0.4386(4) 0.062(2) Uani 1 1 d D . . . .
C60 C 0.0219(7) 0.4216(7) 0.4318(4) 0.066(2) Uani 1 1 d . . . . .
C61 C -0.0033(13) 0.3747(11) 0.3805(6) 0.122(5) Uani 1 1 d . . . . .
H61 H -0.013259 0.411487 0.346022 0.146 Uiso 1 1 calc R U . . .
C62 C -0.0138(19) 0.2764(17) 0.3790(10) 0.199(11) Uani 1 1 d . . . . .
H62 H -0.026568 0.244493 0.342338 0.239 Uiso 1 1 calc R U . . .
C63 C -0.0079(17) 0.2189(11) 0.4251(12) 0.193(12) Uani 1 1 d . . . . .
H63 H -0.027424 0.149686 0.421943 0.231 Uiso 1 1 calc R U . . .
C64 C 0.0293(12) 0.2663(8) 0.4799(7) 0.114(5) Uani 1 1 d . . . . .
H64 H 0.046119 0.228081 0.513421 0.137 Uiso 1 1 calc R U . . .
C65 C 0.0399(7) 0.3682(6) 0.4825(4) 0.060(2) Uani 1 1 d . . . . .
C66 C 0.0707(8) 0.4238(7) 0.5365(4) 0.069(3) Uani 1 1 d . . . . .
H66 H 0.104045 0.376116 0.565384 0.083 Uiso 1 1 calc R U . . .
C67 C 0.1578(7) 0.4971(9) 0.5283(5) 0.087(3) Uani 1 1 d . . . . .
C68 C 0.2495(10) 0.5045(15) 0.5713(7) 0.155(7) Uani 1 1 d . . . . .
H68 H 0.253134 0.461818 0.603374 0.186 Uiso 1 1 calc R U . . .
C69 C 0.3286(15) 0.570(3) 0.5664(11) 0.251(16) Uani 1 1 d . . . . .
H69 H 0.390532 0.575528 0.595973 0.302 Uiso 1 1 calc R U . . .
C70 C 0.3284(11) 0.6328(15) 0.5206(8) 0.150(8) Uani 1 1 d . . . . .
H70 H 0.391665 0.676908 0.517293 0.180 Uiso 1 1 calc R U . . .
C71 C 0.2300(13) 0.6311(11) 0.4772(8) 0.138(6) Uani 1 1 d . . . . .
H71 H 0.223334 0.678775 0.447509 0.165 Uiso 1 1 calc R U . . .
C72 C 0.1441(8) 0.5548(7) 0.4810(5) 0.079(3) Uani 1 1 d . . . . .
C58 C 0.0599(13) 0.5941(10) 0.3834(5) 0.0756(8) Uani 0.708(3) 1 d D U P A 1
H58A H 0.072526 0.664740 0.395543 0.091 Uiso 0.708(3) 1 calc R U P A 1
H58B H -0.012240 0.588589 0.357706 0.091 Uiso 0.708(3) 1 calc R U P A 1
C73 C 0.3669(10) 0.4934(10) 0.3765(5) 0.0767(9) Uani 0.708(3) 1 d D U P A 1
H73A H 0.400588 0.562179 0.380293 0.092 Uiso 0.708(3) 1 calc R U P A 1
H73B H 0.397706 0.456288 0.410687 0.092 Uiso 0.708(3) 1 calc R U P A 1
C74 C 0.3965(12) 0.4483(11) 0.3265(5) 0.0776(10) Uani 0.708(3) 1 d D U P A 1
H74A H 0.366926 0.379003 0.323933 0.116 Uiso 0.708(3) 1 calc R U P A 1
H74B H 0.478558 0.450566 0.328323 0.116 Uiso 0.708(3) 1 calc R U P A 1
H74C H 0.364707 0.484022 0.292635 0.116 Uiso 0.708(3) 1 calc R U P A 1
C75 C 0.2803(11) 0.7166(9) 0.2926(5) 0.0764(10) Uani 0.708(3) 1 d D U P A 1
H75A H 0.361880 0.733788 0.301182 0.092 Uiso 0.708(3) 1 calc R U P A 1
H75B H 0.268463 0.670346 0.259109 0.092 Uiso 0.708(3) 1 calc R U P A 1
C76 C 0.2242(12) 0.8025(9) 0.2789(6) 0.0771(13) Uani 0.708(3) 1 d D U P A 1
H76A H 0.143862 0.785336 0.268545 0.116 Uiso 0.708(3) 1 calc R U P A 1
H76B H 0.254375 0.834647 0.246277 0.116 Uiso 0.708(3) 1 calc R U P A 1
H76C H 0.235019 0.848143 0.312120 0.116 Uiso 0.708(3) 1 calc R U P A 1
C58' C -0.001(2) 0.556(3) 0.3737(6) 0.0755(8) Uani 0.292(3) 1 d D U P A 2
H58C H -0.012719 0.628484 0.370894 0.091 Uiso 0.292(3) 1 calc R U P A 2
H58D H -0.075728 0.521238 0.363816 0.091 Uiso 0.292(3) 1 calc R U P A 2
C73' C 0.2940(15) 0.471(2) 0.3532(11) 0.0764(8) Uani 0.292(3) 1 d D U P A 2
H73C H 0.313739 0.542957 0.352965 0.092 Uiso 0.292(3) 1 calc R U P A 2
H73D H 0.328962 0.444241 0.390035 0.092 Uiso 0.292(3) 1 calc R U P A 2
C74' C 0.336(2) 0.424(3) 0.3074(13) 0.0768(10) Uani 0.292(3) 1 d D U P A 2
H74D H 0.339289 0.352845 0.314436 0.115 Uiso 0.292(3) 1 calc R U P A 2
H74E H 0.412336 0.452510 0.304247 0.115 Uiso 0.292(3) 1 calc R U P A 2
H74F H 0.287504 0.434956 0.271550 0.115 Uiso 0.292(3) 1 calc R U P A 2
C75' C 0.039(2) 0.3901(19) 0.2320(9) 0.0761(10) Uani 0.292(3) 1 d D U P A 2
H75C H -0.025477 0.343787 0.217956 0.091 Uiso 0.292(3) 1 calc R U P A 2
H75D H 0.056044 0.432029 0.199385 0.091 Uiso 0.292(3) 1 calc R U P A 2
C76' C 0.132(2) 0.335(2) 0.2492(13) 0.0761(14) Uani 0.292(3) 1 d D U P A 2
H76D H 0.156719 0.304279 0.215326 0.114 Uiso 0.292(3) 1 calc R U P A 2
H76E H 0.110640 0.282969 0.275431 0.114 Uiso 0.292(3) 1 calc R U P A 2
H76F H 0.192633 0.378680 0.268832 0.114 Uiso 0.292(3) 1 calc R U P A 2
N1 N 0.9060(5) 0.8229(5) 0.3304(2) 0.0453(14) Uani 1 1 d . . . . .
N2 N 0.6161(7) 0.6863(5) 0.3310(3) 0.0692(14) Uani 1 1 d . U . . .
N3 N 0.4943(5) 0.8347(5) 0.1762(3) 0.0527(16) Uani 1 1 d . . . . .
O1 O 0.7346(4) 0.7055(4) 0.18390(17) 0.0405(10) Uani 1 1 d . U . . .
O2 O 0.7592(4) 0.5289(4) 0.15336(19) 0.0475(10) Uani 1 1 d . U . . .
O3 O 0.8826(3) 0.6628(4) 0.12082(19) 0.0444(10) Uani 1 1 d . U . . .
O4 O 0.8195(4) 0.9171(4) 0.20160(18) 0.0418(10) Uani 1 1 d . U . . .
O5 O 1.0053(5) 1.0125(5) 0.2302(2) 0.0635(12) Uani 1 1 d . U . . .
O6 O 0.8551(4) 1.0844(4) 0.1613(2) 0.0561(11) Uani 1 1 d . U . . .
O7 O 0.6298(4) 0.9668(4) 0.28024(18) 0.0447(8) Uani 1 1 d . U . . .
O8 O 0.5911(6) 1.1265(5) 0.3303(3) 0.0749(10) Uani 1 1 d D U . . .
O9 O 0.4428(5) 1.0430(5) 0.2680(2) 0.0724(10) Uani 1 1 d D U . . .
O10 O 0.8387(4) 0.8920(4) 0.32782(19) 0.0451(11) Uani 1 1 d . . . . .
O11 O 0.8778(5) 0.7527(4) 0.2947(3) 0.0689(17) Uani 1 1 d . . . . .
O12 O 0.9905(5) 0.8245(5) 0.3644(3) 0.0749(19) Uani 1 1 d . . . . .
O13 O 0.6324(5) 0.7759(4) 0.3404(2) 0.0602(13) Uani 1 1 d . U . . .
O14 O 0.6446(6) 0.6544(4) 0.2846(2) 0.0744(15) Uani 1 1 d . U . . .
O15 O 0.5724(9) 0.6338(5) 0.3633(3) 0.115(3) Uani 1 1 d . U . . .
O16 O 0.5857(4) 0.8722(5) 0.1626(2) 0.0580(14) Uani 1 1 d . . . . .
O17 O 0.5004(4) 0.7870(4) 0.2228(2) 0.0524(13) Uani 1 1 d . . . . .
O18 O 0.4065(5) 0.8410(6) 0.1457(3) 0.094(2) Uani 1 1 d . . . . .
P4 P 0.1688(3) 0.5678(3) 0.33955(16) 0.0757(7) Uani 0.708(3) 1 d D U P A 1
O19 O 0.1249(8) 0.5335(7) 0.2809(4) 0.0766(9) Uani 0.708(3) 1 d D U P A 1
O20 O 0.2470(7) 0.4952(7) 0.3748(4) 0.0763(8) Uani 0.708(3) 1 d D U P A 1
O21 O 0.2411(7) 0.6683(6) 0.3414(4) 0.0761(8) Uani 0.708(3) 1 d D U P A 1
P4' P 0.0856(8) 0.5243(7) 0.3188(4) 0.0756(8) Uani 0.292(3) 1 d D U P A 2
O21' O 0.0070(14) 0.4529(13) 0.2763(7) 0.0759(9) Uani 0.292(3) 1 d D U P A 2
O19' O 0.1358(19) 0.6107(14) 0.2913(9) 0.0759(9) Uani 0.292(3) 1 d D U P A 2
O20' O 0.1740(14) 0.4543(14) 0.3489(9) 0.0760(8) Uani 0.292(3) 1 d D U P A 2

loop_
_atom_site_aniso_label
_atom_site_aniso_U_11
_atom_site_aniso_U_22
_atom_site_aniso_U_33
_atom_site_aniso_U_23
_atom_site_aniso_U_13
_atom_site_aniso_U_12
Dy1 0.03050(15) 0.04135(19) 0.01995(14) 0.00164(10) 0.00551(10) -0.00068(11)
P1 0.0342(7) 0.0368(9) 0.0269(7) -0.0041(6) -0.0012(6) -0.0027(6)
P2 0.0386(8) 0.0555(11) 0.0263(7) -0.0016(7) 0.0114(6) -0.0127(7)
P3 0.0677(10) 0.0510(10) 0.0312(7) 0.0113(7) 0.0128(7) 0.0187(8)
C1 0.028(2) 0.034(2) 0.026(2) -0.0054(18) 0.0030(17) 0.0010(19)
C2 0.0244(19) 0.035(2) 0.0232(19) -0.0048(17) 0.0013(16) 0.0021(17)
C3 0.0258(19) 0.035(2) 0.029(2) -0.0030(18) -0.0004(17) 0.0067(17)
C4 0.026(2) 0.042(3) 0.048(3) -0.007(2) 0.006(2) 0.006(2)
C5 0.029(2) 0.048(3) 0.072(3) -0.012(3) 0.004(2) 0.008(2)
C6 0.037(2) 0.046(3) 0.079(3) -0.015(3) 0.003(3) 0.013(2)
C7 0.034(2) 0.041(3) 0.062(3) -0.012(3) -0.001(2) 0.008(2)
C8 0.027(2) 0.037(2) 0.037(2) -0.004(2) -0.0027(18) 0.0068(18)
C9 0.027(2) 0.035(3) 0.026(2) -0.0032(19) -0.0015(18) 0.0009(19)
C10 0.032(2) 0.041(2) 0.025(2) -0.0012(19) 0.0008(17) -0.0025(19)
C11 0.044(3) 0.054(3) 0.032(2) -0.001(2) 0.006(2) -0.014(2)
C12 0.056(3) 0.069(3) 0.038(3) -0.007(3) 0.020(2) -0.021(3)
C13 0.059(3) 0.070(3) 0.039(3) -0.015(3) 0.019(2) -0.016(3)
C14 0.049(3) 0.056(3) 0.032(2) -0.013(2) 0.014(2) -0.009(2)
C15 0.031(2) 0.041(2) 0.0237(19) -0.0040(18) 0.0041(17) -0.0018(19)
C16 0.089(4) 0.052(4) 0.048(3) 0.007(3) -0.001(3) -0.012(3)
C17 0.129(7) 0.097(7) 0.080(5) 0.016(5) -0.024(5) -0.002(6)
C18 0.039(3) 0.085(4) 0.061(3) 0.009(3) -0.016(3) 0.002(3)
C19 0.073(6) 0.185(9) 0.102(7) 0.008(7) -0.002(5) 0.052(6)
C20 0.030(2) 0.045(3) 0.027(2) 0.0059(19) 0.0062(18) -0.002(2)
C21 0.0232(19) 0.041(2) 0.0259(19) 0.0046(18) 0.0062(16) 0.0001(18)
C22 0.0222(18) 0.035(2) 0.0288(19) -0.0008(18) 0.0060(16) 0.0047(18)
C23 0.024(2) 0.039(3) 0.033(2) 0.000(2) 0.0064(18) 0.003(2)
C24 0.024(2) 0.050(3) 0.041(2) 0.004(2) 0.0061(19) 0.003(2)
C25 0.024(2) 0.054(3) 0.044(3) 0.004(2) 0.002(2) 0.006(2)
C26 0.025(2) 0.048(3) 0.039(2) 0.005(2) 0.0035(19) 0.007(2)
C27 0.0231(19) 0.038(2) 0.033(2) 0.0036(19) 0.0072(17) 0.0070(18)
C28 0.024(2) 0.039(3) 0.030(2) 0.0082(19) 0.0068(17) 0.0076(19)
C29 0.0199(19) 0.042(2) 0.0319(19) 0.0041(18) 0.0116(16) 0.0051(18)
C30 0.027(2) 0.042(3) 0.042(2) 0.003(2) 0.0131(19) 0.002(2)
C31 0.035(2) 0.045(3) 0.052(3) 0.000(2) 0.013(2) -0.007(2)
C32 0.040(3) 0.049(3) 0.044(3) -0.003(2) 0.009(2) -0.010(2)
C33 0.031(2) 0.050(3) 0.035(2) 0.002(2) 0.0097(19) -0.009(2)
C34 0.0200(19) 0.041(2) 0.0305(19) 0.0039(18) 0.0101(16) 0.0016(18)
C35 0.074(4) 0.093(4) 0.048(3) -0.015(3) 0.001(3) -0.026(4)
C36 0.101(6) 0.114(8) 0.092(6) -0.029(6) -0.030(5) -0.004(6)
C37 0.067(3) 0.083(4) 0.085(4) 0.001(4) 0.024(3) 0.013(3)
C38 0.114(7) 0.122(8) 0.127(8) 0.033(6) 0.020(6) 0.028(6)
C39 0.0469(17) 0.0479(18) 0.0310(15) 0.0085(14) 0.0069(14) 0.0140(16)
C40 0.0300(14) 0.0440(17) 0.0314(14) 0.0090(14) 0.0069(13) 0.0071(14)
C41 0.0260(14) 0.0435(18) 0.0359(15) 0.0084(14) 0.0089(13) 0.0024(14)
C42 0.0264(16) 0.047(2) 0.0429(19) 0.0066(17) 0.0094(15) 0.0033(16)
C43 0.0259(16) 0.052(2) 0.052(2) 0.0048(18) 0.0084(16) 0.0023(17)
C44 0.0247(17) 0.054(2) 0.054(2) 0.0035(19) 0.0053(16) -0.0001(17)
C45 0.0250(16) 0.050(2) 0.0467(19) 0.0037(18) 0.0047(15) -0.0010(17)
C46 0.0243(14) 0.0438(18) 0.0380(15) 0.0061(15) 0.0071(13) -0.0006(14)
C47 0.0245(16) 0.041(2) 0.0354(17) 0.0047(16) 0.0071(14) -0.0017(15)
C48 0.0270(15) 0.0410(18) 0.0360(15) 0.0079(14) 0.0098(14) 0.0009(14)
C49 0.0329(18) 0.042(2) 0.0424(18) 0.0072(17) 0.0104(16) 0.0026(16)
C50 0.0373(19) 0.044(2) 0.0475(19) 0.0097(17) 0.0093(17) 0.0071(17)
C51 0.0393(19) 0.047(2) 0.0463(19) 0.0115(18) 0.0046(17) 0.0097(17)
C52 0.0355(18) 0.047(2) 0.0409(18) 0.0104(17) 0.0040(16) 0.0079(16)
C53 0.0284(15) 0.0430(17) 0.0350(15) 0.0089(14) 0.0071(13) 0.0051(14)
C54 0.102(3) 0.076(3) 0.076(3) 0.012(2) 0.006(3) -0.005(2)
C55 0.121(5) 0.083(4) 0.103(5) 0.021(4) -0.014(5) -0.023(4)
C56 0.090(3) 0.097(3) 0.060(2) 0.027(2) 0.004(2) 0.031(3)
C57 0.110(5) 0.111(5) 0.091(4) 0.040(4) 0.000(4) 0.042(4)
C59 0.081(6) 0.045(5) 0.062(5) 0.027(4) 0.015(4) 0.017(4)
C60 0.062(5) 0.053(5) 0.080(6) 0.010(4) 0.000(4) 0.011(4)
C61 0.169(14) 0.090(10) 0.093(8) -0.038(7) -0.033(9) 0.013(9)
C62 0.21(2) 0.17(2) 0.20(2) -0.087(18) 0.047(17) -0.120(19)
C63 0.206(18) 0.056(9) 0.35(3) -0.079(14) 0.19(2) -0.069(11)
C64 0.148(11) 0.035(6) 0.178(13) 0.004(7) 0.100(10) -0.009(6)
C65 0.058(5) 0.038(4) 0.087(6) 0.019(4) 0.025(4) 0.000(4)
C66 0.075(6) 0.067(6) 0.068(5) 0.032(5) 0.003(4) 0.032(5)
C67 0.032(4) 0.098(9) 0.127(9) 0.015(7) -0.014(5) 0.006(5)
C68 0.056(7) 0.24(2) 0.150(14) 0.012(13) -0.036(8) -0.008(10)
C69 0.073(11) 0.48(5) 0.19(2) -0.01(3) 0.006(13) -0.075(19)
C70 0.062(8) 0.22(2) 0.162(15) -0.050(14) 0.034(9) -0.081(10)
C71 0.119(11) 0.097(11) 0.204(17) -0.009(10) 0.070(11) -0.047(9)
C72 0.056(5) 0.055(6) 0.130(9) -0.005(6) 0.038(6) -0.018(4)
C58 0.0880(19) 0.0695(18) 0.0728(16) 0.0206(14) 0.0237(14) 0.0031(14)
C73 0.0887(19) 0.0704(19) 0.0744(17) 0.0196(15) 0.0230(15) 0.0038(15)
C74 0.090(2) 0.071(2) 0.075(2) 0.0188(18) 0.0230(18) 0.0047(19)
C75 0.089(2) 0.070(2) 0.0741(19) 0.0202(17) 0.0253(17) 0.0024(17)
C76 0.089(3) 0.070(3) 0.076(3) 0.020(2) 0.025(2) 0.002(2)
C58' 0.0880(19) 0.0695(19) 0.0727(17) 0.0203(15) 0.0238(15) 0.0033(15)
C73' 0.0885(19) 0.0702(19) 0.0741(17) 0.0198(15) 0.0232(15) 0.0037(15)
C74' 0.089(2) 0.071(2) 0.075(2) 0.0192(18) 0.0231(18) 0.0040(19)
C75' 0.089(2) 0.070(2) 0.073(2) 0.0193(17) 0.0237(18) 0.0035(18)
C76' 0.089(3) 0.070(3) 0.073(3) 0.018(3) 0.023(3) 0.004(2)
N1 0.051(3) 0.043(4) 0.037(3) -0.003(2) -0.014(2) 0.003(3)
N2 0.124(4) 0.039(3) 0.054(3) 0.013(2) 0.048(3) 0.009(3)
N3 0.040(3) 0.060(4) 0.055(4) 0.000(3) -0.010(3) 0.007(3)
O1 0.043(2) 0.049(2) 0.0274(18) -0.0110(17) 0.0006(16) -0.0095(19)
O2 0.061(2) 0.040(2) 0.037(2) 0.0007(17) -0.0054(18) -0.004(2)
O3 0.0312(18) 0.057(3) 0.043(2) 0.0022(19) -0.0037(16) -0.0001(18)
O4 0.040(2) 0.055(3) 0.0317(19) 0.0021(18) 0.0136(17) -0.0117(19)
O5 0.061(2) 0.087(3) 0.039(2) -0.008(2) 0.0067(19) -0.024(2)
O6 0.055(2) 0.062(3) 0.057(2) -0.005(2) 0.033(2) -0.002(2)
O7 0.0554(19) 0.048(2) 0.0340(16) 0.0125(15) 0.0151(15) 0.0105(16)
O8 0.096(2) 0.0625(18) 0.067(2) 0.0071(17) 0.0153(19) 0.0020(18)
O9 0.0804(19) 0.088(2) 0.0513(18) 0.0212(18) 0.0064(16) 0.0304(18)
O10 0.044(3) 0.050(3) 0.038(2) -0.011(2) -0.0045(19) 0.005(2)
O11 0.069(4) 0.057(4) 0.073(4) -0.027(3) -0.027(3) 0.016(3)
O12 0.072(4) 0.064(4) 0.077(4) -0.013(3) -0.039(3) 0.012(3)
O13 0.104(4) 0.039(2) 0.044(2) 0.009(2) 0.034(2) 0.006(3)
O14 0.129(4) 0.042(3) 0.061(3) 0.008(2) 0.045(3) 0.007(3)
O15 0.205(7) 0.060(4) 0.096(4) 0.023(4) 0.088(5) -0.006(4)
O16 0.051(3) 0.081(4) 0.039(3) 0.019(3) -0.004(2) 0.003(3)
O17 0.033(2) 0.065(4) 0.058(3) 0.006(3) 0.003(2) -0.006(2)
O18 0.062(4) 0.103(6) 0.103(5) 0.009(4) -0.047(4) 0.020(4)
P4 0.0881(18) 0.0694(17) 0.0731(15) 0.0205(13) 0.0237(13) 0.0030(13)
O19 0.089(2) 0.0707(19) 0.0732(16) 0.0201(15) 0.0236(15) 0.0031(16)
O20 0.0885(19) 0.0699(18) 0.0740(16) 0.0199(14) 0.0230(14) 0.0035(14)
O21 0.0885(19) 0.0699(18) 0.0737(17) 0.0204(15) 0.0247(15) 0.0025(15)
P4' 0.0880(18) 0.0697(18) 0.0728(16) 0.0202(14) 0.0238(14) 0.0035(14)
O21' 0.088(2) 0.070(2) 0.0729(18) 0.0196(15) 0.0237(16) 0.0036(16)
O19' 0.089(2) 0.070(2) 0.0730(18) 0.0202(15) 0.0241(16) 0.0033(16)
O20' 0.0884(18) 0.0698(18) 0.0735(16) 0.0201(14) 0.0234(14) 0.0035(14)

loop_
_atom_type_symbol
_atom_type_description
_atom_type_scat_dispersion_real
_atom_type_scat_dispersion_imag
_atom_type_scat_source
C C 0.0033 0.0016 'International Tables Vol C Tables 4.2.6.8 and 6.1.1.4'
H H 0.0000 0.0000 'International Tables Vol C Tables 4.2.6.8 and 6.1.1.4'
N N 0.0061 0.0033 'International Tables Vol C Tables 4.2.6.8 and 6.1.1.4'
O O 0.0106 0.0060 'International Tables Vol C Tables 4.2.6.8 and 6.1.1.4'
P P 0.1023 0.0942 'International Tables Vol C Tables 4.2.6.8 and 6.1.1.4'
Dy Dy -0.1892 4.4098 'International Tables Vol C Tables 4.2.6.8 and 6.1.1.4'

loop_
_geom_angle_atom_site_label_1
_geom_angle_atom_site_label_2
_geom_angle_atom_site_label_3
_geom_angle
_geom_angle_site_symmetry_1
_geom_angle_site_symmetry_3
_geom_angle_publ_flag
O4 Dy1 O1 81.39(17) . . ?
O4 Dy1 O7 87.89(17) . . ?
O1 Dy1 O7 153.47(16) . . ?
O4 Dy1 O13 150.37(19) . . ?
O1 Dy1 O13 122.55(17) . . ?
O7 Dy1 O13 76.62(17) . . ?
O4 Dy1 O10 77.87(16) . . ?
O1 Dy1 O10 126.53(16) . . ?
O7 Dy1 O10 73.85(17) . . ?
O13 Dy1 O10 73.65(19) . . ?
O4 Dy1 O11 83.8(2) . . ?
O1 Dy1 O11 77.61(17) . . ?
O7 Dy1 O11 125.45(17) . . ?
O13 Dy1 O11 84.9(2) . . ?
O10 Dy1 O11 51.67(17) . . ?
O4 Dy1 O17 125.51(16) . . ?
O1 Dy1 O17 88.35(17) . . ?
O7 Dy1 O17 78.24(18) . . ?
O13 Dy1 O17 76.28(19) . . ?
O10 Dy1 O17 142.74(17) . . ?
O11 Dy1 O17 145.4(2) . . ?
O4 Dy1 O14 148.7(2) . . ?
O1 Dy1 O14 71.62(17) . . ?
O7 Dy1 O14 123.20(18) . . ?
O13 Dy1 O14 51.00(18) . . ?
O10 Dy1 O14 105.6(2) . . ?
O11 Dy1 O14 75.4(2) . . ?
O17 Dy1 O14 70.2(2) . . ?
O4 Dy1 O16 73.95(17) . . ?
O1 Dy1 O16 76.51(18) . . ?
O7 Dy1 O16 77.22(18) . . ?
O13 Dy1 O16 125.22(19) . . ?
O10 Dy1 O16 139.95(19) . . ?
O11 Dy1 O16 148.0(2) . . ?
O17 Dy1 O16 51.66(17) . . ?
O14 Dy1 O16 113.3(2) . . ?
O1 P1 O2 113.3(3) . . ?
O1 P1 O3 113.0(3) . . ?
O2 P1 O3 104.6(3) . . ?
O1 P1 C1 112.2(3) . . ?
O2 P1 C1 110.1(3) . . ?
O3 P1 C1 102.8(2) . . ?
O4 P2 O6 112.7(3) . . ?
O4 P2 O5 112.4(3) . . ?
O6 P2 O5 108.6(3) . . ?
O4 P2 C20 112.9(3) . . ?
O6 P2 C20 109.9(3) . . ?
O5 P2 C20 99.6(3) . . ?
O7 P3 O8 119.8(4) . . ?
O7 P3 O9 109.7(3) . . ?
O8 P3 O9 101.0(4) . . ?
O7 P3 C39 115.0(3) . . ?
O8 P3 C39 108.7(3) . . ?
O9 P3 C39 99.8(3) . . ?
C2 C1 P1 119.7(4) . . ?
C3 C2 C15 108.3(5) . . ?
C3 C2 C1 112.6(4) . . ?
C15 C2 C1 112.3(4) . . ?
C3 C2 C9 109.3(4) . 2_665 ?
C15 C2 C9 108.4(4) . 2_665 ?
C1 C2 C9 105.8(5) . 2_665 ?
C8 C3 C4 118.5(6) . . ?
C8 C3 C2 117.8(5) . . ?
C4 C3 C2 123.6(6) . . ?
C5 C4 C3 119.9(6) . . ?
C6 C5 C4 121.0(6) . . ?
C5 C6 C7 119.6(7) . . ?
C8 C7 C6 120.1(7) . . ?
C7 C8 C3 120.8(6) . . ?
C7 C8 C9 121.5(6) . . ?
C3 C8 C9 117.7(5) . . ?
C10 C9 C8 108.2(5) . . ?
C10 C9 C2 113.1(5) . 2_665 ?
C8 C9 C2 112.5(4) . 2_665 ?
C11 C10 C15 119.8(6) . . ?
C11 C10 C9 121.9(6) . . ?
C15 C10 C9 118.3(5) . . ?
C12 C11 C10 121.0(7) . . ?
C11 C12 C13 119.6(6) . . ?
C14 C13 C12 119.2(7) . . ?
C13 C14 C15 121.8(7) . . ?
C14 C15 C10 118.4(5) . . ?
C14 C15 C2 124.5(6) . . ?
C10 C15 C2 117.1(5) . . ?
O2 C16 C17 110.7(8) . . ?
C19 C18 O3 110.2(8) . . ?
C21 C20 P2 122.0(4) . . ?
C34 C21 C22 107.6(5) . . ?
C34 C21 C20 113.1(5) . . ?
C22 C21 C20 112.7(4) . . ?
C34 C21 C28 108.5(4) . 2_775 ?
C22 C21 C28 109.6(4) . 2_775 ?
C20 C21 C28 105.3(5) . 2_775 ?
C23 C22 C27 119.0(5) . . ?
C23 C22 C21 123.6(5) . . ?
C27 C22 C21 117.4(5) . . ?
C24 C23 C22 120.8(6) . . ?
C23 C24 C25 119.9(6) . . ?
C26 C25 C24 119.2(5) . . ?
C27 C26 C25 120.7(6) . . ?
C26 C27 C22 120.5(5) . . ?
C26 C27 C28 121.7(5) . . ?
C22 C27 C28 117.9(5) . . ?
C29 C28 C27 108.4(4) . . ?
C29 C28 C21 112.7(4) . 2_775 ?
C27 C28 C21 114.3(5) . 2_775 ?
C30 C29 C34 120.5(6) . . ?
C30 C29 C28 121.7(5) . . ?
C34 C29 C28 117.7(5) . . ?
C29 C30 C31 120.6(6) . . ?
C32 C31 C30 118.8(7) . . ?
C31 C32 C33 120.8(7) . . ?
C32 C33 C34 121.5(6) . . ?
C33 C34 C29 117.8(6) . . ?
C33 C34 C21 125.1(5) . . ?
C29 C34 C21 117.1(5) . . ?
O5 C35 C36 111.7(9) . . ?
C38 C37 O6 112.4(9) . . ?
C40 C39 P3 124.6(5) . . ?
C39 C40 C53 113.3(5) . . ?
C39 C40 C41 113.7(5) . . ?
C53 C40 C41 107.9(5) . . ?
C39 C40 C47 104.7(5) . 2_676 ?
C53 C40 C47 108.8(4) . 2_676 ?
C41 C40 C47 108.2(4) . 2_676 ?
C42 C41 C46 119.6(5) . . ?
C42 C41 C40 122.8(6) . . ?
C46 C41 C40 117.4(5) . . ?
C43 C42 C41 121.4(6) . . ?
C42 C43 C44 118.9(6) . . ?
C45 C44 C43 119.8(6) . . ?
C46 C45 C44 120.1(6) . . ?
C45 C46 C41 120.0(6) . . ?
C45 C46 C47 121.3(6) . . ?
C41 C46 C47 118.6(5) . . ?
C46 C47 C48 109.0(5) . . ?
C46 C47 C40 113.1(5) . 2_676 ?
C48 C47 C40 112.7(4) . 2_676 ?
C49 C48 C53 120.6(5) . . ?
C49 C48 C47 121.9(6) . . ?
C53 C48 C47 117.5(6) . . ?
C50 C49 C48 120.0(6) . . ?
C49 C50 C51 119.9(7) . . ?
C50 C51 C52 120.4(6) . . ?
C53 C52 C51 121.0(6) . . ?
C52 C53 C48 118.2(6) . . ?
C52 C53 C40 124.5(6) . . ?
C48 C53 C40 117.3(5) . . ?
O8 C54 C55 106.1(9) . . ?
O9 C56 C57 112.3(8) . . ?
C72 C59 C60 107.6(7) . . ?
C72 C59 C58 106.6(9) . . ?
C60 C59 C58 117.3(9) . . ?
C72 C59 C58' 138.4(14) . . ?
C60 C59 C58' 95.0(15) . . ?
C72 C59 C66 110.5(7) . 2_566 ?
C60 C59 C66 107.3(7) . 2_566 ?
C58 C59 C66 107.5(7) . 2_566 ?
C58' C59 C66 94.6(8) . 2_566 ?
C61 C60 C65 121.0(11) . . ?
C61 C60 C59 123.3(10) . . ?
C65 C60 C59 115.5(8) . . ?
C62 C61 C60 118.7(16) . . ?
C61 C62 C63 124.9(18) . . ?
C62 C63 C64 117.0(13) . . ?
C65 C64 C63 118.3(14) . . ?
C64 C65 C60 119.2(11) . . ?
C64 C65 C66 122.7(10) . . ?
C60 C65 C66 118.1(8) . . ?
C67 C66 C65 108.2(8) . . ?
C67 C66 C59 115.7(8) . 2_566 ?
C65 C66 C59 111.6(7) . 2_566 ?
C72 C67 C68 125.4(12) . . ?
C72 C67 C66 118.5(8) . . ?
C68 C67 C66 116.1(12) . . ?
C69 C68 C67 118.5(19) . . ?
C68 C69 C70 123.2(19) . . ?
C69 C70 C71 119.2(13) . . ?
C72 C71 C70 117.3(15) . . ?
C67 C72 C71 115.9(12) . . ?
C67 C72 C59 117.8(8) . . ?
C71 C72 C59 126.3(12) . . ?
C59 C58 P4 122.7(9) . . ?
C74 C73 O20 111.4(11) . . ?
C76 C75 O21 111.5(10) . . ?
C59 C58' P4' 118.8(11) . . ?
C74' C73' O20' 111.1(15) . . ?
C76' C75' O21' 114.6(14) . . ?
O12 N1 O11 122.9(6) . . ?
O12 N1 O10 122.5(6) . . ?
O11 N1 O10 114.6(5) . . ?
O15 N2 O13 121.3(7) . . ?
O15 N2 O14 122.5(8) . . ?
O13 N2 O14 116.2(6) . . ?
O18 N3 O16 122.0(7) . . ?
O18 N3 O17 121.7(7) . . ?
O16 N3 O17 116.3(5) . . ?
P1 O1 Dy1 173.7(3) . . ?
C16 O2 P1 124.6(5) . . ?
C18 O3 P1 118.6(5) . . ?
P2 O4 Dy1 167.5(3) . . ?
C35 O5 P2 126.9(6) . . ?
C37 O6 P2 124.7(6) . . ?
P3 O7 Dy1 154.4(3) . . ?
C54 O8 P3 127.8(7) . . ?
C56 O9 P3 121.2(6) . . ?
N1 O10 Dy1 97.5(4) . . ?
N1 O11 Dy1 96.2(4) . . ?
N2 O13 Dy1 98.2(4) . . ?
N2 O14 Dy1 94.5(4) . . ?
N3 O16 Dy1 95.4(4) . . ?
N3 O17 Dy1 96.5(4) . . ?
O19 P4 O20 115.0(6) . . ?
O19 P4 O21 113.4(5) . . ?
O20 P4 O21 104.3(5) . . ?
O19 P4 C58 113.5(7) . . ?
O20 P4 C58 106.4(5) . . ?
O21 P4 C58 103.2(6) . . ?
C73 O20 P4 126.5(8) . . ?
C75 O21 P4 125.6(8) . . ?
O19' P4' O20' 113.8(12) . . ?
O19' P4' O21' 114.4(13) . . ?
O20' P4' O21' 103.6(12) . . ?
O19' P4' C58' 114.1(15) . . ?
O20' P4' C58' 105.5(10) . . ?
O21' P4' C58' 104.4(13) . . ?
C75' O21' P4' 127.4(13) . . ?
C73' O20' P4' 125.7(14) . . ?

loop_
_geom_bond_atom_site_label_1
_geom_bond_atom_site_label_2
_geom_bond_distance
_geom_bond_site_symmetry_2
_geom_bond_publ_flag
Dy1 O4 2.287(4) . ?
Dy1 O1 2.289(4) . ?
Dy1 O7 2.327(5) . ?
Dy1 O13 2.424(5) . ?
Dy1 O10 2.424(4) . ?
Dy1 O11 2.452(5) . ?
Dy1 O17 2.453(5) . ?
Dy1 O14 2.479(6) . ?
Dy1 O16 2.480(4) . ?
P1 O1 1.478(5) . ?
P1 O2 1.543(5) . ?
P1 O3 1.566(5) . ?
P1 C1 1.799(5) . ?
P2 O4 1.471(4) . ?
P2 O6 1.520(6) . ?
P2 O5 1.568(5) . ?
P2 C20 1.798(6) . ?
P3 O7 1.456(5) . ?
P3 O8 1.477(7) . ?
P3 O9 1.608(6) . ?
P3 C39 1.791(6) . ?
C1 C2 1.556(8) . ?
C2 C3 1.518(8) . ?
C2 C15 1.520(8) . ?
C2 C9 1.634(7) 2_665 ?
C3 C8 1.385(9) . ?
C3 C4 1.399(8) . ?
C4 C5 1.385(9) . ?
C5 C6 1.365(10) . ?
C6 C7 1.383(9) . ?
C7 C8 1.382(9) . ?
C8 C9 1.510(8) . ?
C9 C10 1.503(8) . ?
C10 C11 1.385(8) . ?
C10 C15 1.390(9) . ?
C11 C12 1.372(9) . ?
C12 C13 1.394(11) . ?
C13 C14 1.370(9) . ?
C14 C15 1.390(8) . ?
C16 O2 1.471(9) . ?
C16 C17 1.476(13) . ?
C18 C19 1.393(14) . ?
C18 O3 1.468(8) . ?
C20 C21 1.541(7) . ?
C21 C34 1.523(9) . ?
C21 C22 1.524(7) . ?
C21 C28 1.628(8) 2_775 ?
C22 C23 1.385(8) . ?
C22 C27 1.386(8) . ?
C23 C24 1.381(8) . ?
C24 C25 1.391(9) . ?
C25 C26 1.383(9) . ?
C26 C27 1.376(8) . ?
C27 C28 1.506(8) . ?
C28 C29 1.501(8) . ?
C29 C30 1.380(9) . ?
C29 C34 1.401(8) . ?
C30 C31 1.391(9) . ?
C31 C32 1.374(10) . ?
C32 C33 1.373(9) . ?
C33 C34 1.382(9) . ?
C35 O5 1.371(10) . ?
C35 C36 1.441(13) . ?
C37 C38 1.412(15) . ?
C37 O6 1.448(10) . ?
C39 C40 1.527(8) . ?
C40 C53 1.536(9) . ?
C40 C41 1.536(8) . ?
C40 C47 1.622(8) 2_676 ?
C41 C42 1.378(8) . ?
C41 C46 1.386(9) . ?
C42 C43 1.371(8) . ?
C43 C44 1.404(10) . ?
C44 C45 1.391(9) . ?
C45 C46 1.377(8) . ?
C46 C47 1.498(8) . ?
C47 C48 1.506(8) . ?
C48 C49 1.391(9) . ?
C48 C53 1.413(9) . ?
C49 C50 1.374(9) . ?
C50 C51 1.383(10) . ?
C51 C52 1.387(10) . ?
C52 C53 1.376(8) . ?
C54 O8 1.294(12) . ?
C54 C55 1.488(11) . ?
C56 O9 1.375(10) . ?
C56 C57 1.431(11) . ?
C59 C72 1.498(14) . ?
C59 C60 1.527(12) . ?
C59 C58 1.564(12) . ?
C59 C58' 1.579(15) . ?
C59 C66 1.657(12) 2_566 ?
C60 C61 1.346(14) . ?
C60 C65 1.395(12) . ?
C61 C62 1.32(2) . ?
C62 C63 1.33(3) . ?
C63 C64 1.44(2) . ?
C64 C65 1.373(13) . ?
C65 C66 1.461(13) . ?
C66 C67 1.432(14) . ?
C67 C72 1.359(15) . ?
C67 C68 1.395(14) . ?
C68 C69 1.28(3) . ?
C69 C70 1.37(3) . ?
C70 C71 1.46(2) . ?
C71 C72 1.427(14) . ?
C58 P4 1.812(12) . ?
C73 C74 1.410(12) . ?
C73 O20 1.438(11) . ?
C75 C76 1.392(12) . ?
C75 O21 1.439(11) . ?
C58' P4' 1.820(14) . ?
C73' C74' 1.403(14) . ?
C73' O20' 1.438(13) . ?
C75' C76' 1.390(14) . ?
C75' O21' 1.438(13) . ?
N1 O12 1.207(7) . ?
N1 O11 1.261(8) . ?
N1 O10 1.264(7) . ?
N2 O15 1.190(8) . ?
N2 O13 1.227(8) . ?
N2 O14 1.261(8) . ?
N3 O18 1.205(7) . ?
N3 O16 1.262(8) . ?
N3 O17 1.270(8) . ?
P4 O19 1.470(9) . ?
P4 O20 1.564(8) . ?
P4 O21 1.566(8) . ?
P4' O19' 1.473(12) . ?
P4' O20' 1.565(10) . ?
P4' O21' 1.567(10) . ?

loop_
_geom_torsion_atom_site_label_1
_geom_torsion_atom_site_label_2
_geom_torsion_atom_site_label_3
_geom_torsion_atom_site_label_4
_geom_torsion
_geom_torsion_site_symmetry_1
_geom_torsion_site_symmetry_2
_geom_torsion_site_symmetry_3
_geom_torsion_site_symmetry_4
_geom_torsion_publ_flag
O1 P1 C1 C2 -118.3(4) . . . . ?
O2 P1 C1 C2 8.9(5) . . . . ?
O3 P1 C1 C2 120.0(4) . . . . ?
P1 C1 C2 C3 -64.2(6) . . . . ?
P1 C1 C2 C15 58.4(6) . . . . ?
P1 C1 C2 C9 176.5(4) . . . 2_665 ?
C15 C2 C3 C8 43.8(6) . . . . ?
C1 C2 C3 C8 168.6(5) . . . . ?
C9 C2 C3 C8 -74.1(6) 2_665 . . . ?
C15 C2 C3 C4 -138.3(6) . . . . ?
C1 C2 C3 C4 -13.4(8) . . . . ?
C9 C2 C3 C4 103.8(6) 2_665 . . . ?
C8 C3 C4 C5 -1.9(9) . . . . ?
C2 C3 C4 C5 -179.8(6) . . . . ?
C3 C4 C5 C6 0.8(11) . . . . ?
C4 C5 C6 C7 0.4(12) . . . . ?
C5 C6 C7 C8 -0.5(12) . . . . ?
C6 C7 C8 C3 -0.5(11) . . . . ?
C6 C7 C8 C9 -179.5(7) . . . . ?
C4 C3 C8 C7 1.7(9) . . . . ?
C2 C3 C8 C7 179.8(6) . . . . ?
C4 C3 C8 C9 -179.2(5) . . . . ?
C2 C3 C8 C9 -1.2(8) . . . . ?
C7 C8 C9 C10 136.0(6) . . . . ?
C3 C8 C9 C10 -43.0(7) . . . . ?
C7 C8 C9 C2 -98.3(7) . . . 2_665 ?
C3 C8 C9 C2 82.7(6) . . . 2_665 ?
C8 C9 C10 C11 -136.8(6) . . . . ?
C2 C9 C10 C11 97.8(7) 2_665 . . . ?
C8 C9 C10 C15 45.0(7) . . . . ?
C2 C9 C10 C15 -80.4(6) 2_665 . . . ?
C15 C10 C11 C12 1.5(10) . . . . ?
C9 C10 C11 C12 -176.7(6) . . . . ?
C10 C11 C12 C13 1.3(12) . . . . ?
C11 C12 C13 C14 -3.1(13) . . . . ?
C12 C13 C14 C15 2.2(12) . . . . ?
C13 C14 C15 C10 0.6(10) . . . . ?
C13 C14 C15 C2 178.6(7) . . . . ?
C11 C10 C15 C14 -2.4(9) . . . . ?
C9 C10 C15 C14 175.8(6) . . . . ?
C11 C10 C15 C2 179.4(6) . . . . ?
C9 C10 C15 C2 -2.4(8) . . . . ?
C3 C2 C15 C14 140.2(6) . . . . ?
C1 C2 C15 C14 15.2(8) . . . . ?
C9 C2 C15 C14 -101.3(7) 2_665 . . . ?
C3 C2 C15 C10 -41.8(7) . . . . ?
C1 C2 C15 C10 -166.7(5) . . . . ?
C9 C2 C15 C10 76.7(6) 2_665 . . . ?
O4 P2 C20 C21 120.1(5) . . . . ?
O6 P2 C20 C21 -6.6(6) . . . . ?
O5 P2 C20 C21 -120.5(5) . . . . ?
P2 C20 C21 C34 60.8(6) . . . . ?
P2 C20 C21 C22 -61.4(7) . . . . ?
P2 C20 C21 C28 179.1(4) . . . 2_775 ?
C34 C21 C22 C23 -136.9(6) . . . . ?
C20 C21 C22 C23 -11.6(8) . . . . ?
C28 C21 C22 C23 105.3(6) 2_775 . . . ?
C34 C21 C22 C27 44.1(7) . . . . ?
C20 C21 C22 C27 169.4(5) . . . . ?
C28 C21 C22 C27 -73.7(7) 2_775 . . . ?
C27 C22 C23 C24 -1.6(9) . . . . ?
C21 C22 C23 C24 179.4(6) . . . . ?
C22 C23 C24 C25 0.7(10) . . . . ?
C23 C24 C25 C26 0.8(10) . . . . ?
C24 C25 C26 C27 -1.5(10) . . . . ?
C25 C26 C27 C22 0.6(10) . . . . ?
C25 C26 C27 C28 -179.6(6) . . . . ?
C23 C22 C27 C26 0.9(9) . . . . ?
C21 C22 C27 C26 180.0(6) . . . . ?
C23 C22 C27 C28 -178.9(5) . . . . ?
C21 C22 C27 C28 0.2(8) . . . . ?
C26 C27 C28 C29 135.7(6) . . . . ?
C22 C27 C28 C29 -44.5(7) . . . . ?
C26 C27 C28 C21 -97.7(7) . . . 2_775 ?
C22 C27 C28 C21 82.0(6) . . . 2_775 ?
C27 C28 C29 C30 -135.4(5) . . . . ?
C21 C28 C29 C30 97.1(6) 2_775 . . . ?
C27 C28 C29 C34 43.9(6) . . . . ?
C21 C28 C29 C34 -83.6(6) 2_775 . . . ?
C34 C29 C30 C31 0.1(8) . . . . ?
C28 C29 C30 C31 179.4(5) . . . . ?
C29 C30 C31 C32 0.6(9) . . . . ?
C30 C31 C32 C33 -0.4(10) . . . . ?
C31 C32 C33 C34 -0.6(10) . . . . ?
C32 C33 C34 C29 1.3(9) . . . . ?
C32 C33 C34 C21 -179.9(6) . . . . ?
C30 C29 C34 C33 -1.1(8) . . . . ?
C28 C29 C34 C33 179.7(5) . . . . ?
C30 C29 C34 C21 180.0(5) . . . . ?
C28 C29 C34 C21 0.7(7) . . . . ?
C22 C21 C34 C33 136.7(6) . . . . ?
C20 C21 C34 C33 11.6(8) . . . . ?
C28 C21 C34 C33 -104.8(6) 2_775 . . . ?
C22 C21 C34 C29 -44.5(6) . . . . ?
C20 C21 C34 C29 -169.6(5) . . . . ?
C28 C21 C34 C29 74.0(6) 2_775 . . . ?
O7 P3 C39 C40 123.0(5) . . . . ?
O8 P3 C39 C40 -14.5(7) . . . . ?
O9 P3 C39 C40 -119.7(6) . . . . ?
P3 C39 C40 C53 66.5(7) . . . . ?
P3 C39 C40 C41 -57.3(7) . . . . ?
P3 C39 C40 C47 -175.1(4) . . . 2_676 ?
C39 C40 C41 C42 -15.3(9) . . . . ?
C53 C40 C41 C42 -141.9(6) . . . . ?
C47 C40 C41 C42 100.6(7) 2_676 . . . ?
C39 C40 C41 C46 168.6(6) . . . . ?
C53 C40 C41 C46 41.9(7) . . . . ?
C47 C40 C41 C46 -75.6(7) 2_676 . . . ?
C46 C41 C42 C43 -1.9(10) . . . . ?
C40 C41 C42 C43 -178.0(6) . . . . ?
C41 C42 C43 C44 -0.2(10) . . . . ?
C42 C43 C44 C45 0.9(11) . . . . ?
C43 C44 C45 C46 0.5(11) . . . . ?
C44 C45 C46 C41 -2.7(10) . . . . ?
C44 C45 C46 C47 175.4(6) . . . . ?
C42 C41 C46 C45 3.4(10) . . . . ?
C40 C41 C46 C45 179.6(6) . . . . ?
C42 C41 C46 C47 -174.7(6) . . . . ?
C40 C41 C46 C47 1.6(9) . . . . ?
C45 C46 C47 C48 137.2(6) . . . . ?
C41 C46 C47 C48 -44.8(8) . . . . ?
C45 C46 C47 C40 -96.7(7) . . . 2_676 ?
C41 C46 C47 C40 81.4(7) . . . 2_676 ?
C46 C47 C48 C49 -139.2(6) . . . . ?
C40 C47 C48 C49 94.4(7) 2_676 . . . ?
C46 C47 C48 C53 43.2(7) . . . . ?
C40 C47 C48 C53 -83.2(6) 2_676 . . . ?
C53 C48 C49 C50 0.1(9) . . . . ?
C47 C48 C49 C50 -177.3(6) . . . . ?
C48 C49 C50 C51 -0.8(10) . . . . ?
C49 C50 C51 C52 1.0(10) . . . . ?
C50 C51 C52 C53 -0.6(10) . . . . ?
C51 C52 C53 C48 -0.1(9) . . . . ?
C51 C52 C53 C40 176.9(6) . . . . ?
C49 C48 C53 C52 0.3(9) . . . . ?
C47 C48 C53 C52 177.9(5) . . . . ?
C49 C48 C53 C40 -176.9(5) . . . . ?
C47 C48 C53 C40 0.7(8) . . . . ?
C39 C40 C53 C52 13.2(9) . . . . ?
C41 C40 C53 C52 140.1(6) . . . . ?
C47 C40 C53 C52 -102.8(7) 2_676 . . . ?
C39 C40 C53 C48 -169.7(5) . . . . ?
C41 C40 C53 C48 -42.8(7) . . . . ?
C47 C40 C53 C48 74.3(6) 2_676 . . . ?
C72 C59 C60 C61 -134.6(12) . . . . ?
C58 C59 C60 C61 -14.6(16) . . . . ?
C58' C59 C60 C61 10.0(15) . . . . ?
C66 C59 C60 C61 106.4(12) 2_566 . . . ?
C72 C59 C60 C65 41.0(10) . . . . ?
C58 C59 C60 C65 161.0(9) . . . . ?
C58' C59 C60 C65 -174.4(10) . . . . ?
C66 C59 C60 C65 -78.0(9) 2_566 . . . ?
C65 C60 C61 C62 2(2) . . . . ?
C59 C60 C61 C62 177.2(15) . . . . ?
C60 C61 C62 C63 4(3) . . . . ?
C61 C62 C63 C64 -10(4) . . . . ?
C62 C63 C64 C65 10(3) . . . . ?
C63 C64 C65 C60 -4.4(16) . . . . ?
C63 C64 C65 C66 176.3(11) . . . . ?
C61 C60 C65 C64 -1.4(16) . . . . ?
C59 C60 C65 C64 -177.1(9) . . . . ?
C61 C60 C65 C66 177.9(11) . . . . ?
C59 C60 C65 C66 2.2(12) . . . . ?
C64 C65 C66 C67 132.3(10) . . . . ?
C60 C65 C66 C67 -47.0(10) . . . . ?
C64 C65 C66 C59 -99.2(10) . . . 2_566 ?
C60 C65 C66 C59 81.5(9) . . . 2_566 ?
C65 C66 C67 C72 48.0(13) . . . . ?
C59 C66 C67 C72 -78.1(13) 2_566 . . . ?
C65 C66 C67 C68 -133.6(12) . . . . ?
C59 C66 C67 C68 100.4(12) 2_566 . . . ?
C72 C67 C68 C69 0(3) . . . . ?
C66 C67 C68 C69 -179(2) . . . . ?
C67 C68 C69 C70 -1(4) . . . . ?
C68 C69 C70 C71 5(4) . . . . ?
C69 C70 C71 C72 -8(3) . . . . ?
C68 C67 C72 C71 -3(2) . . . . ?
C66 C67 C72 C71 175.8(11) . . . . ?
C68 C67 C72 C59 178.4(13) . . . . ?
C66 C67 C72 C59 -3.3(16) . . . . ?
C70 C71 C72 C67 6.3(19) . . . . ?
C70 C71 C72 C59 -174.7(12) . . . . ?
C60 C59 C72 C67 -41.3(12) . . . . ?
C58 C59 C72 C67 -168.0(10) . . . . ?
C58' C59 C72 C67 -161.1(17) . . . . ?
C66 C59 C72 C67 75.5(11) 2_566 . . . ?
C60 C59 C72 C71 139.7(11) . . . . ?
C58 C59 C72 C71 13.1(15) . . . . ?
C58' C59 C72 C71 20(2) . . . . ?
C66 C59 C72 C71 -103.5(12) 2_566 . . . ?
C72 C59 C58 P4 65.0(13) . . . . ?
C60 C59 C58 P4 -55.6(15) . . . . ?
C66 C59 C58 P4 -176.4(10) 2_566 . . . ?
C72 C59 C58' P4' 53(3) . . . . ?
C60 C59 C58' P4' -71(2) . . . . ?
C66 C59 C58' P4' -179(2) 2_566 . . . ?
C17 C16 O2 P1 -94.8(9) . . . . ?
O1 P1 O2 C16 8.1(6) . . . . ?
O3 P1 O2 C16 131.7(6) . . . . ?
C1 P1 O2 C16 -118.5(6) . . . . ?
C19 C18 O3 P1 136.0(9) . . . . ?
O1 P1 O3 C18 63.8(6) . . . . ?
O2 P1 O3 C18 -60.0(6) . . . . ?
C1 P1 O3 C18 -175.0(6) . . . . ?
O6 P2 O4 Dy1 -96.8(15) . . . . ?
O5 P2 O4 Dy1 26.3(16) . . . . ?
C20 P2 O4 Dy1 138.0(14) . . . . ?
C36 C35 O5 P2 167.8(8) . . . . ?
O4 P2 O5 C35 -68.7(8) . . . . ?
O6 P2 O5 C35 56.6(8) . . . . ?
C20 P2 O5 C35 171.5(7) . . . . ?
C38 C37 O6 P2 -157.7(9) . . . . ?
O4 P2 O6 C37 -0.1(8) . . . . ?
O5 P2 O6 C37 -125.4(7) . . . . ?
C20 P2 O6 C37 126.6(7) . . . . ?
O8 P3 O7 Dy1 152.1(6) . . . . ?
O9 P3 O7 Dy1 -91.9(7) . . . . ?
C39 P3 O7 Dy1 19.6(8) . . . . ?
C55 C54 O8 P3 139.1(8) . . . . ?
O7 P3 O8 C54 -25.4(9) . . . . ?
O9 P3 O8 C54 -145.9(8) . . . . ?
C39 P3 O8 C54 109.7(8) . . . . ?
C57 C56 O9 P3 -132.6(9) . . . . ?
O7 P3 O9 C56 -51.3(8) . . . . ?
O8 P3 O9 C56 76.1(8) . . . . ?
C39 P3 O9 C56 -172.5(8) . . . . ?
O12 N1 O10 Dy1 -179.3(6) . . . . ?
O11 N1 O10 Dy1 0.9(7) . . . . ?
O12 N1 O11 Dy1 179.3(7) . . . . ?
O10 N1 O11 Dy1 -0.8(7) . . . . ?
O15 N2 O13 Dy1 -174.4(9) . . . . ?
O14 N2 O13 Dy1 3.3(9) . . . . ?
O15 N2 O14 Dy1 174.5(10) . . . . ?
O13 N2 O14 Dy1 -3.2(9) . . . . ?
O18 N3 O16 Dy1 179.0(7) . . . . ?
O17 N3 O16 Dy1 -3.4(7) . . . . ?
O18 N3 O17 Dy1 -179.0(7) . . . . ?
O16 N3 O17 Dy1 3.4(7) . . . . ?
C59 C58 P4 O19 115.9(12) . . . . ?
C59 C58 P4 O20 -11.5(14) . . . . ?
C59 C58 P4 O21 -120.9(11) . . . . ?
C74 C73 O20 P4 -77.1(14) . . . . ?
O19 P4 O20 C73 89.5(11) . . . . ?
O21 P4 O20 C73 -35.3(11) . . . . ?
C58 P4 O20 C73 -144.0(11) . . . . ?
C76 C75 O21 P4 109.2(13) . . . . ?
O19 P4 O21 C75 -10.7(12) . . . . ?
O20 P4 O21 C75 115.1(10) . . . . ?
C58 P4 O21 C75 -133.9(10) . . . . ?
C59 C58' P4' O19' -111(2) . . . . ?
C59 C58' P4' O20' 14(3) . . . . ?
C59 C58' P4' O21' 123(2) . . . . ?
C76' C75' O21' P4' 47(4) . . . . ?
O19' P4' O21' C75' 68(2) . . . . ?
O20' P4' O21' C75' -56(2) . . . . ?
C58' P4' O21' C75' -166(2) . . . . ?
C74' C73' O20' P4' -92(3) . . . . ?
O19' P4' O20' C73' 3(3) . . . . ?
O21' P4' O20' C73' 127(2) . . . . ?
C58' P4' O20' C73' -123(2) . . . . ?
